data_1563227
loop_
_publ_author_name
'Deka, Himangshu'
'Sarma, Rupam'
'Kumari, Satchi'
'Khare, Alika'
'Baruah, Jubaraj B.'

_publ_section_title
;
 Different geometrical arrangements in carboxylate coordination polymers
 of flexible dicarboxylic acid
;
_journal_issue 7
_journal_name_full 'Journal of Solid State Chemistry'
_journal_page_first 1726
_journal_page_last 1734
_journal_paper_doi 10.1016/j.jssc.2011.05.004
_journal_volume 184
_journal_year 2011
_chemical_formula_sum 'C24 H22 Cu N2 O7'
_chemical_formula_weight 513.98
_space_group_IT_number 4
_space_group_name_Hall 'P 2yb'
_space_group_name_H-M_alt 'P 1 21 1'
_symmetry_cell_setting monoclinic
_symmetry_space_group_name_H-M 'P 1 21 1'
_atom_sites_solution_hydrogens geom
_atom_sites_solution_primary direct
_atom_sites_solution_secondary difmap
_audit_creation_method SHELXL-97
_cell_angle_alpha 90.00
_cell_angle_beta 110.873(7)
_cell_angle_gamma 90.00
_cell_formula_units_Z 2
_cell_length_a 13.3081(14)
_cell_length_b 6.8904(7)
_cell_length_c 13.4554(13)
_cell_measurement_reflns_used 2392
_cell_measurement_temperature 296(2)
_cell_measurement_theta_max 21.06
_cell_measurement_theta_min 2.68
_cell_volume 1152.9(2)
_computing_cell_refinement 'Bruker SMART'
_computing_data_collection 'Bruker SMART'
_computing_data_reduction 'Bruker SAINT'
_computing_molecular_graphics 'Bruker SHELXTL'
_computing_publication_material 'Bruker SHELXTL'
_computing_structure_refinement 'SHELXL-97 (Sheldrick, 1997)'
_computing_structure_solution 'SHELXS-97 (Sheldrick, 1990)'
_diffrn_ambient_temperature 296(2)
_diffrn_measured_fraction_theta_full 0.970
_diffrn_measured_fraction_theta_max 0.970
_diffrn_measurement_device_type 'CCD area detector'
_diffrn_measurement_method 'phi and omega scans'
_diffrn_radiation_monochromator graphite
_diffrn_radiation_source 'fine-focus sealed tube'
_diffrn_radiation_type MoK\a
_diffrn_radiation_wavelength 0.71073
_diffrn_reflns_av_R_equivalents 0.0603
_diffrn_reflns_av_sigmaI/netI 0.0590
_diffrn_reflns_limit_h_max 13
_diffrn_reflns_limit_h_min -15
_diffrn_reflns_limit_k_max 7
_diffrn_reflns_limit_k_min -7
_diffrn_reflns_limit_l_max 14
_diffrn_reflns_limit_l_min -15
_diffrn_reflns_number 9774
_diffrn_reflns_theta_full 23.98
_diffrn_reflns_theta_max 23.98
_diffrn_reflns_theta_min 1.62
_exptl_absorpt_coefficient_mu 0.995
_exptl_absorpt_correction_type none
_exptl_crystal_colour blue
_exptl_crystal_density_diffrn 1.481
_exptl_crystal_density_method 'not measured'
_exptl_crystal_description block
_exptl_crystal_F_000 530
_exptl_crystal_size_max 0.21
_exptl_crystal_size_mid 0.19
_exptl_crystal_size_min 0.16
_refine_diff_density_max 0.272
_refine_diff_density_min -0.341
_refine_diff_density_rms 0.049
_refine_ls_abs_structure_details 'Flack H D (1983), Acta Cryst. A39, 876-881'
_refine_ls_abs_structure_Flack 0.066(18)
_refine_ls_extinction_method none
_refine_ls_goodness_of_fit_ref 1.033
_refine_ls_hydrogen_treatment mixed
_refine_ls_matrix_type full
_refine_ls_number_parameters 312
_refine_ls_number_reflns 3426
_refine_ls_number_restraints 1
_refine_ls_restrained_S_all 1.033
_refine_ls_R_factor_all 0.0519
_refine_ls_R_factor_gt 0.0427
_refine_ls_shift/su_max 0.000
_refine_ls_shift/su_mean 0.000
_refine_ls_structure_factor_coef Fsqd
_refine_ls_weighting_details 'calc w=1/[\s^2^(Fo^2^)+(0.0577P)^2^+0.0000P] where P=(Fo^2^+2Fc^2^)/3'
_refine_ls_weighting_scheme calc
_refine_ls_wR_factor_gt 0.1022
_refine_ls_wR_factor_ref 0.1073
_reflns_number_gt 2892
_reflns_number_total 3426
_reflns_threshold_expression >2sigma(I)
_cod_data_source_file JSSC-2011-184-1726.cif
_cod_data_source_block cu123
_cod_depositor_comments
;
The following automatic conversions were performed:

data item '_symmetry_cell_setting' value 'Monoclinic' was changed to
'monoclinic' in accordance with the built-in table derived from the
CIF Core dictionary named 'cif_core.dic' version 2.4.5 last updated
on 2014-11-21.

Automatic conversion script
Id: cif_fix_values 8369 2020-08-20 11:38:08Z andrius 
;
_cod_original_sg_symbol_H-M P21
_cod_database_code 1563227

loop_
_symmetry_equiv_pos_as_xyz
'x, y, z'
'-x, y+1/2, -z'

loop_
_atom_site_label
_atom_site_type_symbol
_atom_site_fract_x
_atom_site_fract_y
_atom_site_fract_z
_atom_site_U_iso_or_equiv
_atom_site_adp_type
_atom_site_occupancy
_atom_site_symmetry_multiplicity
_atom_site_calc_flag
_atom_site_refinement_flags
_atom_site_disorder_assembly
_atom_site_disorder_group
C1 C 0.2139(4) 0.2628(8) 0.8379(4) 0.0456(12) Uani 1 1 d . . .
C2 C 0.1911(4) 0.2090(7) 0.9376(4) 0.0508(13) Uani 1 1 d . . .
H2A H 0.2506 0.2534 0.9993 0.061 Uiso 1 1 calc R . .
H2B H 0.1272 0.2776 0.9366 0.061 Uiso 1 1 calc R . .
C3 C 0.0758(4) -0.0703(7) 0.8987(4) 0.0459(12) Uani 1 1 d . . .
C4 C 0.0646(4) -0.2589(7) 0.9334(4) 0.0503(12) Uani 1 1 d . . .
H4 H 0.1234 -0.3206 0.9828 0.060 Uiso 1 1 calc R . .
C5 C -0.0315(4) -0.3507(7) 0.8953(4) 0.0521(13) Uani 1 1 d . . .
H5 H -0.0380 -0.4740 0.9205 0.063 Uiso 1 1 calc R . .
C6 C -0.1226(4) -0.2638(8) 0.8178(4) 0.0493(12) Uani 1 1 d . . .
C7 C -0.1097(4) -0.0766(7) 0.7804(4) 0.0453(12) Uani 1 1 d . . .
C8 C -0.0088(3) 0.0192(10) 0.8225(3) 0.0473(10) Uani 1 1 d . . .
H8 H -0.0003 0.1424 0.7985 0.057 Uiso 1 1 calc R . .
C9 C -0.1995(3) 0.0094(11) 0.6991(3) 0.0519(11) Uani 1 1 d . . .
H9 H -0.1924 0.1311 0.6724 0.062 Uiso 1 1 calc R . .
C10 C -0.2957(4) -0.0861(8) 0.6603(4) 0.0544(13) Uani 1 1 d . . .
C11 C -0.3083(4) -0.2700(9) 0.7004(5) 0.0640(15) Uani 1 1 d . . .
H11 H -0.3742 -0.3336 0.6739 0.077 Uiso 1 1 calc R . .
C12 C -0.2246(4) -0.3534(8) 0.7772(4) 0.0608(14) Uani 1 1 d . . .
H12 H -0.2343 -0.4733 0.8042 0.073 Uiso 1 1 calc R . .
C13 C 0.0332(4) 0.5490(7) 0.6562(4) 0.0545(15) Uani 1 1 d . . .
H13 H 0.0542 0.5635 0.7295 0.065 Uiso 1 1 calc R . .
C14 C -0.0742(4) 0.5487(8) 0.5967(4) 0.0603(16) Uani 1 1 d . . .
H14 H -0.1248 0.5621 0.6293 0.072 Uiso 1 1 calc R . .
C15 C -0.1066(4) 0.5285(10) 0.4881(4) 0.0596(14) Uani 1 1 d . . .
H15 H -0.1793 0.5243 0.4464 0.072 Uiso 1 1 calc R . .
C16 C -0.0303(4) 0.5148(10) 0.4431(3) 0.0529(11) Uani 1 1 d . . .
H16 H -0.0501 0.5077 0.3695 0.063 Uiso 1 1 calc R . .
C17 C 0.0773(3) 0.5114(10) 0.5077(3) 0.0510(10) Uani 1 1 d . . .
H17 H 0.1287 0.4962 0.4763 0.061 Uiso 1 1 calc R . .
C18 C -0.3893(4) 0.1697(10) 0.5410(5) 0.0647(16) Uani 1 1 d . . .
H18A H -0.3442 0.2536 0.5971 0.078 Uiso 1 1 calc R . .
H18B H -0.4623 0.2188 0.5198 0.078 Uiso 1 1 calc R . .
C19 C -0.3526(4) 0.1864(10) 0.4462(4) 0.0562(14) Uani 1 1 d . . .
C20 C 0.4755(4) 0.4565(8) 0.8811(4) 0.0654(17) Uani 1 1 d . . .
H20 H 0.4515 0.5624 0.9093 0.078 Uiso 1 1 calc R . .
C21 C 0.5699(5) 0.3662(12) 0.9418(5) 0.089(2) Uani 1 1 d . . .
H21 H 0.6087 0.4110 1.0099 0.107 Uiso 1 1 calc R . .
C22 C 0.6054(5) 0.2135(14) 0.9020(8) 0.100(3) Uani 1 1 d . . .
H22 H 0.6684 0.1503 0.9425 0.120 Uiso 1 1 calc R . .
C23 C 0.5473(6) 0.1512(11) 0.8003(7) 0.089(2) Uani 1 1 d . . .
H23 H 0.5710 0.0464 0.7710 0.107 Uiso 1 1 calc R . .
C24 C 0.4547(5) 0.2458(8) 0.7434(5) 0.0656(15) Uani 1 1 d . . .
H24 H 0.4159 0.2041 0.6746 0.079 Uiso 1 1 calc R . .
Cu1 Cu 0.26889(4) 0.50710(7) 0.70500(4) 0.04632(19) Uani 1 1 d . . .
H7B H 0.349(6) 0.846(11) 0.717(6) 0.11(3) Uiso 1 1 d . . .
N1 N 0.1101(3) 0.5291(7) 0.6134(3) 0.0455(9) Uani 1 1 d . . .
N2 N 0.4174(3) 0.3965(6) 0.7827(3) 0.0526(11) Uani 1 1 d . . .
O1 O 0.2326(3) 0.4428(5) 0.8315(3) 0.0509(9) Uani 1 1 d . . .
O2 O 0.2121(3) 0.1379(5) 0.7714(3) 0.0567(9) Uani 1 1 d . . .
O3 O 0.1759(2) 0.0081(7) 0.9491(2) 0.0568(8) Uani 1 1 d . . .
O4 O -0.3871(2) -0.0183(8) 0.5837(3) 0.0679(11) Uani 1 1 d . . .
O5 O -0.3105(3) 0.0377(6) 0.4218(3) 0.0576(10) Uani 1 1 d . . .
O6 O -0.3666(4) 0.3459(7) 0.4020(4) 0.0899(14) Uani 1 1 d . . .
O7 O 0.3187(3) 0.8013(5) 0.7732(3) 0.0646(10) Uani 1 1 d . . .
H7 H 0.2660 0.8602 0.7755 0.097 Uiso 1 1 calc R . .

loop_
_atom_site_aniso_label
_atom_site_aniso_U_11
_atom_site_aniso_U_22
_atom_site_aniso_U_33
_atom_site_aniso_U_23
_atom_site_aniso_U_13
_atom_site_aniso_U_12
C1 0.037(2) 0.053(3) 0.040(3) -0.001(2) 0.005(2) 0.002(2)
C2 0.056(3) 0.049(3) 0.045(3) -0.004(2) 0.015(3) -0.005(3)
C3 0.057(3) 0.043(3) 0.039(3) 0.001(2) 0.017(2) 0.001(2)
C4 0.056(3) 0.052(3) 0.041(3) 0.008(2) 0.015(2) 0.011(3)
C5 0.069(3) 0.044(3) 0.052(3) 0.007(2) 0.031(3) 0.003(3)
C6 0.058(3) 0.054(3) 0.042(3) -0.001(2) 0.024(2) 0.002(3)
C7 0.053(3) 0.047(3) 0.037(3) -0.001(2) 0.018(2) 0.001(2)
C8 0.055(2) 0.043(2) 0.044(2) 0.002(3) 0.018(2) -0.003(3)
C9 0.054(2) 0.055(2) 0.047(3) 0.004(4) 0.019(2) -0.003(4)
C10 0.049(3) 0.070(3) 0.050(3) 0.001(3) 0.024(3) 0.001(3)
C11 0.049(3) 0.078(4) 0.064(4) -0.007(3) 0.019(3) -0.014(3)
C12 0.071(4) 0.060(3) 0.061(4) -0.002(3) 0.035(3) -0.013(3)
C13 0.060(3) 0.058(4) 0.043(3) -0.004(2) 0.016(2) 0.002(3)
C14 0.056(3) 0.073(5) 0.055(3) 0.001(3) 0.022(2) 0.005(3)
C15 0.048(2) 0.066(4) 0.055(3) 0.000(3) 0.007(2) 0.000(3)
C16 0.061(3) 0.047(2) 0.041(2) 0.003(3) 0.006(2) 0.002(4)
C17 0.060(2) 0.048(2) 0.043(3) -0.003(3) 0.017(2) 0.006(4)
C18 0.046(3) 0.090(4) 0.054(3) -0.002(3) 0.013(3) 0.017(3)
C19 0.039(3) 0.074(4) 0.053(3) -0.001(3) 0.014(2) 0.000(3)
C20 0.065(3) 0.068(5) 0.051(3) -0.003(3) 0.006(3) 0.001(3)
C21 0.071(4) 0.101(6) 0.069(4) 0.013(4) -0.007(3) -0.013(4)
C22 0.054(4) 0.108(6) 0.127(7) 0.039(6) 0.020(5) 0.018(4)
C23 0.075(4) 0.082(5) 0.122(6) 0.013(5) 0.049(5) 0.025(4)
C24 0.071(4) 0.059(4) 0.074(4) -0.004(3) 0.035(3) 0.008(3)
Cu1 0.0510(3) 0.0437(3) 0.0400(3) -0.0002(3) 0.0109(2) 0.0014(4)
N1 0.053(2) 0.043(2) 0.037(2) -0.001(2) 0.0107(17) 0.001(2)
N2 0.057(3) 0.051(2) 0.047(2) 0.000(2) 0.015(2) -0.003(2)
O1 0.061(2) 0.045(2) 0.0436(18) -0.0020(14) 0.0141(16) 0.0023(15)
O2 0.068(2) 0.055(2) 0.048(2) -0.0114(17) 0.0215(18) -0.0021(18)
O3 0.0528(16) 0.0530(17) 0.0548(18) 0.012(2) 0.0071(14) -0.003(3)
O4 0.0454(17) 0.100(4) 0.055(2) 0.006(3) 0.0150(16) 0.000(3)
O5 0.0616(18) 0.060(3) 0.0500(18) 0.002(2) 0.0179(15) 0.008(2)
O6 0.112(4) 0.072(3) 0.103(3) 0.020(3) 0.060(3) 0.029(3)
O7 0.079(3) 0.046(2) 0.062(3) -0.0053(18) 0.015(2) 0.0018(19)

loop_
_atom_type_symbol
_atom_type_description
_atom_type_scat_dispersion_real
_atom_type_scat_dispersion_imag
_atom_type_scat_source
C C 0.0033 0.0016 'International Tables Vol C Tables 4.2.6.8 and 6.1.1.4'
H H 0.0000 0.0000 'International Tables Vol C Tables 4.2.6.8 and 6.1.1.4'
O O 0.0106 0.0060 'International Tables Vol C Tables 4.2.6.8 and 6.1.1.4'
Cu Cu 0.3201 1.2651 'International Tables Vol C Tables 4.2.6.8 and 6.1.1.4'
N N 0.0061 0.0033 'International Tables Vol C Tables 4.2.6.8 and 6.1.1.4'

loop_
_geom_angle_atom_site_label_1
_geom_angle_atom_site_label_2
_geom_angle_atom_site_label_3
_geom_angle
_geom_angle_site_symmetry_1
_geom_angle_site_symmetry_3
O2 C1 O1 125.7(5) . .
O2 C1 C2 120.7(5) . .
O1 C1 C2 113.7(4) . .
O3 C2 C1 114.6(4) . .
C8 C3 O3 126.0(5) . .
C8 C3 C4 120.5(5) . .
O3 C3 C4 113.5(4) . .
C5 C4 C3 120.3(5) . .
C4 C5 C6 121.7(5) . .
C12 C6 C7 118.8(5) . .
C12 C6 C5 123.4(5) . .
C7 C6 C5 117.7(5) . .
C6 C7 C8 119.9(5) . .
C6 C7 C9 118.4(5) . .
C8 C7 C9 121.7(5) . .
C3 C8 C7 119.8(6) . .
C10 C9 C7 120.4(6) . .
C9 C10 O4 125.7(5) . .
C9 C10 C11 120.7(5) . .
O4 C10 C11 113.6(5) . .
C12 C11 C10 119.8(5) . .
C11 C12 C6 121.8(5) . .
N1 C13 C14 123.0(5) . .
C13 C14 C15 119.3(5) . .
C16 C15 C14 118.7(4) . .
C15 C16 C17 119.4(4) . .
N1 C17 C16 122.6(4) . .
O4 C18 C19 116.3(5) . .
O6 C19 O5 127.1(5) . .
O6 C19 C18 115.6(5) . .
O5 C19 C18 117.3(6) . .
N2 C20 C21 122.0(6) . .
C22 C21 C20 119.6(7) . .
C21 C22 C23 119.3(7) . .
C24 C23 C22 118.9(7) . .
N2 C24 C23 122.5(6) . .
O1 Cu1 O5 172.96(15) . 2_556
O1 Cu1 N2 87.94(15) . .
O5 Cu1 N2 87.94(15) 2_556 .
O1 Cu1 N1 91.07(14) . .
O5 Cu1 N1 91.08(14) 2_556 .
N2 Cu1 N1 161.91(17) . .
O1 Cu1 O7 88.68(16) . .
O5 Cu1 O7 97.17(18) 2_556 .
N2 Cu1 O7 92.15(16) . .
N1 Cu1 O7 105.89(17) . .
C17 N1 C13 117.0(4) . .
C17 N1 Cu1 120.8(3) . .
C13 N1 Cu1 122.0(3) . .
C24 N2 C20 117.8(5) . .
C24 N2 Cu1 121.2(4) . .
C20 N2 Cu1 120.5(4) . .
C1 O1 Cu1 112.9(3) . .
C3 O3 C2 118.8(4) . .
C10 O4 C18 120.3(4) . .
C19 O5 Cu1 126.4(4) . 2_546

loop_
_geom_bond_atom_site_label_1
_geom_bond_atom_site_label_2
_geom_bond_distance
_geom_bond_site_symmetry_2
C1 O2 1.236(6) .
C1 O1 1.274(6) .
C1 C2 1.522(7) .
C2 O3 1.415(7) .
C3 C8 1.370(6) .
C3 O3 1.372(6) .
C3 C4 1.407(7) .
C4 C5 1.353(7) .
C5 C6 1.420(7) .
C6 C12 1.412(7) .
C6 C7 1.417(7) .
C7 C8 1.420(7) .
C7 C9 1.430(6) .
C9 C10 1.367(7) .
C10 O4 1.367(6) .
C10 C11 1.410(8) .
C11 C12 1.349(7) .
C13 N1 1.348(6) .
C13 C14 1.367(7) .
C14 C15 1.375(7) .
C15 C16 1.359(7) .
C16 C17 1.386(6) .
C17 N1 1.336(5) .
C18 O4 1.413(8) .
C18 C19 1.525(8) .
C19 O6 1.231(7) .
C19 O5 1.266(7) .
C20 N2 1.339(6) .
C20 C21 1.379(8) .
C21 C22 1.341(11) .
C22 C23 1.378(10) .
C23 C24 1.363(9) .
C24 N2 1.338(7) .
Cu1 O1 1.979(4) .
Cu1 O5 1.984(4) 2_556
Cu1 N2 2.027(4) .
Cu1 N1 2.037(3) .
Cu1 O7 2.226(3) .
O5 Cu1 1.984(4) 2_546
